data_1560532
loop_
_publ_author_name
'Zhang, Jie'
'Xie, Zuowei'

_publ_section_title
;
 Tandem [4 + 2]/[2 + 2] cycloaddition of o-carboryne with enynes: facile
 construction of carborane-fused tricyclics
;
_journal_issue 15
_journal_name_full 'Chemical Science'
_journal_page_first 5616
_journal_page_last 5620
_journal_paper_doi 10.1039/D0SC07047E
_journal_volume 12
_journal_year 2021
_chemical_formula_sum 'C30 H60 B20'
_chemical_formula_weight 636.98
_space_group_crystal_system monoclinic
_space_group_IT_number 15
_space_group_name_Hall '-C 2yc'
_space_group_name_H-M_alt 'C 1 2/c 1'
_atom_sites_solution_hydrogens geom
_audit_creation_method SHELXL-2014/6
_audit_update_record
;
2020-12-23 deposited with the CCDC.	2021-02-22 downloaded from the CCDC.
;
_cell_angle_alpha 90
_cell_angle_beta 120.0939(11)
_cell_angle_gamma 90
_cell_formula_units_Z 4
_cell_length_a 24.2513(10)
_cell_length_b 10.4030(4)
_cell_length_c 18.2107(7)
_cell_measurement_reflns_used 332
_cell_measurement_temperature 295(2)
_cell_measurement_theta_max 15
_cell_measurement_theta_min 15
_cell_volume 3975.0(3)
_computing_cell_refinement 'BRUKER D8VENTURE DIFFRACTOMETER'
_computing_data_collection 'BRUKER D8VENTURE DIFFRACTOMETER'
_computing_data_reduction 'BRUKER D8VENTURE DIFFRACTOMETER'
_computing_molecular_graphics 'BRUKER SHELXTL'
_computing_publication_material 'BRUKER SHELXTL'
_computing_structure_refinement 'SHELXL-2014/6 (Sheldrick, 2014)'
_diffrn_ambient_temperature 295(2)
_diffrn_measured_fraction_theta_full 0.997
_diffrn_measured_fraction_theta_max 0.997
_diffrn_measurement_device_type 'BRUKER D8VENTURE DIFFRACTOMETER'
_diffrn_measurement_method 'PHI & OMEGA SCAN'
_diffrn_radiation_type MoK\a
_diffrn_radiation_wavelength 0.71073
_diffrn_reflns_av_R_equivalents 0.0330
_diffrn_reflns_av_unetI/netI 0.0198
_diffrn_reflns_Laue_measured_fraction_full 0.997
_diffrn_reflns_Laue_measured_fraction_max 0.997
_diffrn_reflns_limit_h_max 29
_diffrn_reflns_limit_h_min -29
_diffrn_reflns_limit_k_max 12
_diffrn_reflns_limit_k_min -12
_diffrn_reflns_limit_l_max 18
_diffrn_reflns_limit_l_min -21
_diffrn_reflns_number 27307
_diffrn_reflns_point_group_measured_fraction_full 0.997
_diffrn_reflns_point_group_measured_fraction_max 0.997
_diffrn_reflns_theta_full 25.242
_diffrn_reflns_theta_max 25.245
_diffrn_reflns_theta_min 2.278
_exptl_absorpt_coefficient_mu 0.052
_exptl_absorpt_correction_T_max 0.7456
_exptl_absorpt_correction_T_min 0.6677
_exptl_absorpt_correction_type multi-scan
_exptl_crystal_colour colourless
_exptl_crystal_density_diffrn 1.064
_exptl_crystal_description block
_exptl_crystal_F_000 1360
_exptl_crystal_size_max 0.500
_exptl_crystal_size_mid 0.400
_exptl_crystal_size_min 0.300
_refine_diff_density_max 0.987
_refine_diff_density_min -0.394
_refine_diff_density_rms 0.076
_refine_ls_extinction_method none
_refine_ls_goodness_of_fit_ref 1.046
_refine_ls_hydrogen_treatment constr
_refine_ls_matrix_type full
_refine_ls_number_parameters 226
_refine_ls_number_reflns 3590
_refine_ls_number_restraints 0
_refine_ls_restrained_S_all 1.046
_refine_ls_R_factor_all 0.0945
_refine_ls_R_factor_gt 0.0833
_refine_ls_shift/su_max 0.003
_refine_ls_shift/su_mean 0.000
_refine_ls_structure_factor_coef Fsqd
_refine_ls_weighting_details 'w=1/[\s^2^(Fo^2^)+(0.1503P)^2^+8.4812P] where P=(Fo^2^+2Fc^2^)/3'
_refine_ls_weighting_scheme calc
_refine_ls_wR_factor_gt 0.2454
_refine_ls_wR_factor_ref 0.2604
_reflns_Friedel_coverage 0.000
_reflns_number_gt 3006
_reflns_number_total 3590
_reflns_threshold_expression 'I > 2\s(I)'
_cod_data_source_file d0sc07047e2.cif
_cod_data_source_block 3t
_cod_depositor_comments 'Adding full bibliography for 1560527--1560539.cif.'
_cod_original_sg_symbol_H-M 'C 2/c'
_cod_database_code 1560532
_shelx_space_group_comment
;
The symmetry employed for this shelxl refinement is uniquely defined
by the following loop, which should always be used as a source of
symmetry information in preference to the above space-group names.
They are only intended as comments.
;
_shelx_estimated_absorpt_t_min 0.975
_shelx_estimated_absorpt_t_max 0.985
_shelxl_version_number 2014/6

loop_
_space_group_symop_operation_xyz
'x, y, z'
'-x, y, -z+1/2'
'x+1/2, y+1/2, z'
'-x+1/2, y+1/2, -z+1/2'
'-x, -y, -z'
'x, -y, z-1/2'
'-x+1/2, -y+1/2, -z'
'x+1/2, -y+1/2, z-1/2'

loop_
_atom_site_label
_atom_site_type_symbol
_atom_site_fract_x
_atom_site_fract_y
_atom_site_fract_z
_atom_site_U_iso_or_equiv
_atom_site_adp_type
_atom_site_occupancy
_atom_site_site_symmetry_order
_atom_site_calc_flag
_atom_site_refinement_flags_posn
_atom_site_refinement_flags_adp
_atom_site_refinement_flags_occupancy
_atom_site_disorder_assembly
_atom_site_disorder_group
C1 C 0.10979(11) -0.0055(2) 0.20087(15) 0.0265(5) Uani 1 1 d . . . . .
C2 C 0.10642(10) 0.1561(2) 0.19938(14) 0.0246(5) Uani 1 1 d . . . . .
C11 C 0.07355(12) -0.0823(2) 0.23798(16) 0.0286(6) Uani 1 1 d . . . . .
C12 C 0.05185(15) -0.2118(2) 0.1928(2) 0.0447(7) Uani 1 1 d . . . . .
H12A H 0.0248 -0.1979 0.1330 0.067 Uiso 1 1 calc R U . . .
H12B H 0.0884 -0.2610 0.2026 0.067 Uiso 1 1 calc R U . . .
H12C H 0.0287 -0.2579 0.2144 0.067 Uiso 1 1 calc R U . . .
C13 C 0.11664(13) -0.1063(3) 0.33325(18) 0.0402(7) Uani 1 1 d . . . . .
H13A H 0.1306 -0.0255 0.3623 0.060 Uiso 1 1 calc R U . . .
H13B H 0.0933 -0.1527 0.3545 0.060 Uiso 1 1 calc R U . . .
H13C H 0.1530 -0.1558 0.3426 0.060 Uiso 1 1 calc R U . . .
C14 C 0.01432(10) -0.0023(2) 0.21965(14) 0.0236(5) Uani 1 1 d . . . . .
H14A H -0.0198 -0.0190 0.1614 0.028 Uiso 1 1 calc R U . . .
C15 C 0.02277(10) 0.1419(2) 0.23400(13) 0.0234(5) Uani 1 1 d . . . . .
C16 C 0.06671(10) 0.2169(2) 0.23259(14) 0.0245(5) Uani 1 1 d . . . . .
C17 C 0.08039(11) 0.3551(2) 0.26107(15) 0.0295(6) Uani 1 1 d . . . . .
H17A H 0.0408 0.3952 0.2497 0.035 Uiso 1 1 calc R U . . .
H17B H 0.0948 0.3989 0.2266 0.035 Uiso 1 1 calc R U . . .
C18 C 0.13025(15) 0.3772(3) 0.35523(18) 0.0449(7) Uani 1 1 d . . . . .
H18A H 0.1701 0.3364 0.3660 0.054 Uiso 1 1 calc R U . . .
C19 C 0.1122(2) 0.3202(4) 0.4155(2) 0.0659(11) Uani 1 1 d . . . . .
H19A H 0.1089 0.2276 0.4082 0.079 Uiso 1 1 calc R U . . .
H19B H 0.0707 0.3527 0.4022 0.079 Uiso 1 1 calc R U . . .
C20 C 0.1607(2) 0.3518(3) 0.5081(2) 0.0649(10) Uani 1 1 d . . . . .
H20A H 0.1463 0.3166 0.5449 0.078 Uiso 1 1 calc R U . . .
H20B H 0.2014 0.3126 0.5234 0.078 Uiso 1 1 calc R U . . .
C21 C 0.16901(17) 0.4964(3) 0.52088(19) 0.0551(8) Uani 1 1 d . . . . .
H21A H 0.1290 0.5349 0.5092 0.066 Uiso 1 1 calc R U . . .
H21B H 0.2006 0.5148 0.5794 0.066 Uiso 1 1 calc R U . . .
C22 C 0.1897(2) 0.5533(4) 0.4634(2) 0.0708(11) Uani 1 1 d . . . . .
H22A H 0.2316 0.5205 0.4786 0.085 Uiso 1 1 calc R U . . .
H22B H 0.1929 0.6459 0.4706 0.085 Uiso 1 1 calc R U . . .
C23 C 0.1427(2) 0.5210(3) 0.3705(2) 0.0602(9) Uani 1 1 d . . . . .
H23A H 0.1026 0.5647 0.3532 0.072 Uiso 1 1 calc R U . . .
H23B H 0.1594 0.5530 0.3355 0.072 Uiso 1 1 calc R U . . .
B3 B 0.17687(13) 0.0827(3) 0.27097(18) 0.0310(6) Uani 1 1 d . . . . .
H3 H 0.1967 0.0840 0.3401 0.037 Uiso 1 1 calc R U . . .
B4 B 0.18237(14) -0.0544(3) 0.2171(2) 0.0370(7) Uani 1 1 d . . . . .
H4 H 0.2060 -0.1432 0.2512 0.044 Uiso 1 1 calc R U . . .
B5 B 0.11397(15) -0.0588(3) 0.1142(2) 0.0369(7) Uani 1 1 d . . . . .
H5 H 0.0936 -0.1503 0.0815 0.044 Uiso 1 1 calc R U . . .
B6 B 0.06508(13) 0.0733(3) 0.10469(17) 0.0300(6) Uani 1 1 d . . . . .
H6 H 0.0128 0.0681 0.0666 0.036 Uiso 1 1 calc R U . . .
B7 B 0.17647(13) 0.2216(3) 0.21491(19) 0.0335(7) Uani 1 1 d . . . . .
H7 H 0.1964 0.3134 0.2475 0.040 Uiso 1 1 calc R U . . .
B8 B 0.22547(14) 0.0885(3) 0.2250(2) 0.0389(7) Uani 1 1 d . . . . .
H8 H 0.2777 0.0929 0.2641 0.047 Uiso 1 1 calc R U . . .
B9 B 0.18688(16) 0.0015(3) 0.1282(2) 0.0417(8) Uani 1 1 d . . . . .
H9 H 0.2143 -0.0505 0.1044 0.050 Uiso 1 1 calc R U . . .
B10 B 0.11347(15) 0.0806(3) 0.05833(19) 0.0393(7) Uani 1 1 d . . . . .
H10 H 0.0929 0.0804 -0.0110 0.047 Uiso 1 1 calc R U . . .
B11 B 0.10724(14) 0.2170(3) 0.11251(18) 0.0337(7) Uani 1 1 d . . . . .
H11 H 0.0824 0.3053 0.0792 0.040 Uiso 1 1 calc R U . . .
B12 B 0.18293(15) 0.1718(3) 0.1268(2) 0.0391(7) Uani 1 1 d . . . . .
H12 H 0.2076 0.2305 0.1018 0.047 Uiso 1 1 calc R U . . .

loop_
_atom_site_aniso_label
_atom_site_aniso_U_11
_atom_site_aniso_U_22
_atom_site_aniso_U_33
_atom_site_aniso_U_23
_atom_site_aniso_U_13
_atom_site_aniso_U_12
C1 0.0264(12) 0.0283(12) 0.0278(12) -0.0007(9) 0.0158(10) 0.0025(9)
C2 0.0229(11) 0.0281(12) 0.0229(11) -0.0003(9) 0.0115(9) -0.0016(9)
C11 0.0308(12) 0.0264(12) 0.0346(13) 0.0036(9) 0.0209(11) 0.0046(9)
C12 0.0563(18) 0.0267(13) 0.071(2) -0.0041(13) 0.0470(16) -0.0011(12)
C13 0.0373(14) 0.0464(16) 0.0415(15) 0.0193(12) 0.0232(13) 0.0154(12)
C14 0.0245(11) 0.0237(11) 0.0249(11) 0.0000(9) 0.0142(9) 0.0003(9)
C15 0.0236(11) 0.0249(11) 0.0223(11) 0.0003(8) 0.0120(9) 0.0025(8)
C16 0.0247(11) 0.0248(11) 0.0248(11) 0.0006(9) 0.0130(9) 0.0001(9)
C17 0.0301(12) 0.0250(12) 0.0360(13) 0.0000(10) 0.0186(11) -0.0009(9)
C18 0.0552(18) 0.0339(15) 0.0430(16) -0.0062(12) 0.0226(14) -0.0040(13)
C19 0.093(3) 0.055(2) 0.0446(18) -0.0035(15) 0.0309(19) -0.0256(19)
C20 0.086(3) 0.055(2) 0.0382(17) 0.0016(14) 0.0194(17) -0.0130(18)
C21 0.064(2) 0.0540(19) 0.0384(16) -0.0096(14) 0.0192(15) -0.0026(16)
C22 0.091(3) 0.054(2) 0.065(2) -0.0206(18) 0.037(2) -0.0220(19)
C23 0.090(3) 0.0401(17) 0.0508(19) -0.0079(14) 0.0354(19) -0.0162(17)
B3 0.0216(13) 0.0409(16) 0.0293(14) 0.0025(11) 0.0120(11) 0.0020(11)
B4 0.0313(15) 0.0414(17) 0.0460(17) 0.0038(13) 0.0252(14) 0.0085(12)
B5 0.0410(17) 0.0414(16) 0.0387(16) -0.0087(13) 0.0279(14) -0.0010(13)
B6 0.0298(14) 0.0378(15) 0.0222(13) -0.0011(11) 0.0129(11) -0.0011(11)
B7 0.0277(14) 0.0397(16) 0.0377(15) -0.0012(12) 0.0199(12) -0.0051(12)
B8 0.0259(14) 0.0522(18) 0.0429(17) 0.0017(14) 0.0204(13) -0.0003(12)
B9 0.0419(17) 0.0490(19) 0.0487(18) -0.0015(14) 0.0336(15) 0.0037(14)
B10 0.0416(17) 0.0536(19) 0.0305(15) -0.0029(13) 0.0238(14) -0.0035(14)
B11 0.0358(15) 0.0380(16) 0.0319(14) 0.0056(12) 0.0204(12) -0.0024(12)
B12 0.0395(16) 0.0472(17) 0.0419(17) 0.0018(14) 0.0289(14) -0.0034(13)

loop_
_atom_type_symbol
_atom_type_description
_atom_type_scat_dispersion_real
_atom_type_scat_dispersion_imag
_atom_type_scat_source
C C 0.0033 0.0016 'International Tables Vol C Tables 4.2.6.8 and 6.1.1.4'
H H 0.0000 0.0000 'International Tables Vol C Tables 4.2.6.8 and 6.1.1.4'
B B 0.0013 0.0007 'International Tables Vol C Tables 4.2.6.8 and 6.1.1.4'

loop_
_geom_angle_atom_site_label_1
_geom_angle_atom_site_label_2
_geom_angle_atom_site_label_3
_geom_angle
_geom_angle_site_symmetry_1
_geom_angle_site_symmetry_3
_geom_angle_publ_flag
C11 C1 C2 118.85(17) . . ?
C11 C1 B4 121.61(19) . . ?
C2 C1 B4 109.75(18) . . ?
C11 C1 B5 122.2(2) . . ?
C2 C1 B5 109.38(18) . . ?
B4 C1 B5 62.23(17) . . ?
C11 C1 B6 118.27(19) . . ?
C2 C1 B6 60.75(14) . . ?
B4 C1 B6 112.54(19) . . ?
B5 C1 B6 61.41(16) . . ?
C11 C1 B3 118.12(19) . . ?
C2 C1 B3 60.39(14) . . ?
B4 C1 B3 61.83(16) . . ?
B5 C1 B3 112.24(18) . . ?
B6 C1 B3 111.88(18) . . ?
C16 C2 C1 116.60(17) . . ?
C16 C2 B11 121.36(19) . . ?
C1 C2 B11 111.17(18) . . ?
C16 C2 B7 123.04(19) . . ?
C1 C2 B7 110.95(18) . . ?
B11 C2 B7 62.42(16) . . ?
C16 C2 B3 118.20(18) . . ?
C1 C2 B3 61.52(14) . . ?
B11 C2 B3 113.34(18) . . ?
B7 C2 B3 61.79(15) . . ?
C16 C2 B6 116.18(18) . . ?
C1 C2 B6 61.13(14) . . ?
B11 C2 B6 62.13(15) . . ?
B7 C2 B6 113.15(18) . . ?
B3 C2 B6 113.14(18) . . ?
C12 C11 C13 108.7(2) . . ?
C12 C11 C14 109.1(2) . . ?
C13 C11 C14 111.4(2) . . ?
C12 C11 C1 109.5(2) . . ?
C13 C11 C1 111.1(2) . . ?
C14 C11 C1 107.08(18) . . ?
C15 C14 C11 117.65(18) . . ?
C15 C14 C14 87.03(11) . 2 ?
C11 C14 C14 122.6(2) . 2 ?
C16 C15 C15 140.15(16) . 2 ?
C16 C15 C14 128.0(2) . . ?
C15 C15 C14 90.28(11) 2 . ?
C15 C16 C17 126.3(2) . . ?
C15 C16 C2 116.1(2) . . ?
C17 C16 C2 117.58(19) . . ?
C16 C17 C18 116.0(2) . . ?
C19 C18 C23 111.1(3) . . ?
C19 C18 C17 113.8(3) . . ?
C23 C18 C17 108.8(2) . . ?
C18 C19 C20 112.1(3) . . ?
C21 C20 C19 110.5(3) . . ?
C22 C21 C20 110.5(3) . . ?
C21 C22 C23 111.2(3) . . ?
C18 C23 C22 112.7(3) . . ?
C2 B3 C1 58.09(14) . . ?
C2 B3 B8 105.78(19) . . ?
C1 B3 B8 105.8(2) . . ?
C2 B3 B7 58.93(14) . . ?
C1 B3 B7 105.93(19) . . ?
B8 B3 B7 60.46(17) . . ?
C2 B3 B4 105.02(19) . . ?
C1 B3 B4 58.20(15) . . ?
B8 B3 B4 60.61(17) . . ?
B7 B3 B4 108.6(2) . . ?
C1 B4 B3 59.97(15) . . ?
C1 B4 B9 105.9(2) . . ?
B3 B4 B9 107.3(2) . . ?
C1 B4 B5 59.25(15) . . ?
B3 B4 B5 108.4(2) . . ?
B9 B4 B5 59.84(18) . . ?
C1 B4 B8 106.1(2) . . ?
B3 B4 B8 59.20(17) . . ?
B9 B4 B8 59.86(18) . . ?
B5 B4 B8 107.9(2) . . ?
C1 B5 B6 59.62(15) . . ?
C1 B5 B10 106.0(2) . . ?
B6 B5 B10 59.64(17) . . ?
C1 B5 B9 105.5(2) . . ?
B6 B5 B9 108.1(2) . . ?
B10 B5 B9 60.68(18) . . ?
C1 B5 B4 58.51(15) . . ?
B6 B5 B4 108.0(2) . . ?
B10 B5 B4 108.6(2) . . ?
B9 B5 B4 60.08(18) . . ?
C2 B6 C1 58.12(14) . . ?
C2 B6 B10 105.34(19) . . ?
C1 B6 B10 106.0(2) . . ?
C2 B6 B5 105.37(19) . . ?
C1 B6 B5 58.97(15) . . ?
B10 B6 B5 60.25(17) . . ?
C2 B6 B11 58.51(14) . . ?
C1 B6 B11 105.85(19) . . ?
B10 B6 B11 60.38(17) . . ?
B5 B6 B11 108.4(2) . . ?
C2 B7 B3 59.28(14) . . ?
C2 B7 B12 105.4(2) . . ?
B3 B7 B12 107.9(2) . . ?
C2 B7 B8 105.3(2) . . ?
B3 B7 B8 59.48(16) . . ?
B12 B7 B8 60.32(18) . . ?
C2 B7 B11 58.69(14) . . ?
B3 B7 B11 108.2(2) . . ?
B12 B7 B11 60.42(17) . . ?
B8 B7 B11 108.6(2) . . ?
B3 B8 B7 60.06(16) . . ?
B3 B8 B9 108.1(2) . . ?
B7 B8 B9 107.7(2) . . ?
B3 B8 B12 107.9(2) . . ?
B7 B8 B12 59.67(17) . . ?
B9 B8 B12 59.90(19) . . ?
B3 B8 B4 60.18(16) . . ?
B7 B8 B4 107.9(2) . . ?
B9 B8 B4 59.87(18) . . ?
B12 B8 B4 107.7(2) . . ?
B5 B9 B8 108.4(2) . . ?
B5 B9 B12 108.0(2) . . ?
B8 B9 B12 60.19(18) . . ?
B5 B9 B4 60.08(17) . . ?
B8 B9 B4 60.27(18) . . ?
B12 B9 B4 108.3(2) . . ?
B5 B9 B10 59.62(18) . . ?
B8 B9 B10 108.3(2) . . ?
B12 B9 B10 60.15(18) . . ?
B4 B9 B10 107.8(2) . . ?
B6 B10 B5 60.11(16) . . ?
B6 B10 B11 60.32(16) . . ?
B5 B10 B11 108.3(2) . . ?
B6 B10 B12 108.2(2) . . ?
B5 B10 B12 107.6(2) . . ?
B11 B10 B12 60.09(17) . . ?
B6 B10 B9 107.7(2) . . ?
B5 B10 B9 59.70(18) . . ?
B11 B10 B9 107.7(2) . . ?
B12 B10 B9 59.55(18) . . ?
C2 B11 B6 59.36(14) . . ?
C2 B11 B7 58.89(15) . . ?
B6 B11 B7 108.05(19) . . ?
C2 B11 B10 105.1(2) . . ?
B6 B11 B10 59.30(16) . . ?
B7 B11 B10 107.8(2) . . ?
C2 B11 B12 104.8(2) . . ?
B6 B11 B12 107.4(2) . . ?
B7 B11 B12 59.51(16) . . ?
B10 B11 B12 60.16(18) . . ?
B7 B12 B9 107.9(2) . . ?
B7 B12 B8 60.01(17) . . ?
B9 B12 B8 59.91(19) . . ?
B7 B12 B11 60.07(16) . . ?
B9 B12 B11 108.0(2) . . ?
B8 B12 B11 108.1(2) . . ?
B7 B12 B10 107.9(2) . . ?
B9 B12 B10 60.30(18) . . ?
B8 B12 B10 108.2(2) . . ?
B11 B12 B10 59.75(17) . . ?

loop_
_geom_bond_atom_site_label_1
_geom_bond_atom_site_label_2
_geom_bond_distance
_geom_bond_site_symmetry_2
_geom_bond_publ_flag
C1 C11 1.569(3) . ?
C1 C2 1.682(3) . ?
C1 B4 1.710(3) . ?
C1 B5 1.723(3) . ?
C1 B6 1.735(3) . ?
C1 B3 1.742(4) . ?
C2 C16 1.509(3) . ?
C2 B11 1.713(3) . ?
C2 B7 1.717(3) . ?
C2 B3 1.723(3) . ?
C2 B6 1.728(3) . ?
C11 C12 1.529(3) . ?
C11 C13 1.532(4) . ?
C11 C14 1.544(3) . ?
C14 C15 1.519(3) . ?
C14 C14 1.573(4) 2 ?
C15 C16 1.331(3) . ?
C15 C15 1.485(4) 2 ?
C16 C17 1.508(3) . ?
C17 C18 1.541(4) . ?
C18 C19 1.493(4) . ?
C18 C23 1.525(4) . ?
C19 C20 1.532(5) . ?
C20 C21 1.519(5) . ?
C21 C22 1.492(5) . ?
C22 C23 1.530(5) . ?
B3 B8 1.756(4) . ?
B3 B7 1.766(4) . ?
B3 B4 1.774(4) . ?
B4 B9 1.774(4) . ?
B4 B5 1.774(5) . ?
B4 B8 1.781(4) . ?
B5 B6 1.766(4) . ?
B5 B10 1.768(4) . ?
B5 B9 1.770(4) . ?
B6 B10 1.758(4) . ?
B6 B11 1.776(4) . ?
B7 B12 1.767(4) . ?
B7 B8 1.773(4) . ?
B7 B11 1.777(4) . ?
B8 B9 1.774(5) . ?
B8 B12 1.779(5) . ?
B9 B12 1.774(5) . ?
B9 B10 1.787(5) . ?
B10 B11 1.777(4) . ?
B10 B12 1.785(4) . ?
B11 B12 1.783(4) . ?
